data_4125499
loop_
_publ_author_name
'Karak, Suvendu'
'Kandambeth, Sharath'
'Biswal, Bishnu P.'
'Sasmal, Himadri Sekhar'
'Kumar, Sushil'
'Pachfule, Pradip'
'Banerjee, Rahul'

_publ_section_title
;
 Constructing Ultraporous Covalent Organic Frameworks in Seconds via an
 Organic Terracotta Process.
;
_journal_issue 5
_journal_name_full 'Journal of the American Chemical Society'
_journal_page_first 1856
_journal_page_last 1862
_journal_paper_doi 10.1021/jacs.6b08815
_journal_volume 139
_journal_year 2017
_chemical_formula_moiety 'C14 H18 N2 O2, 2(C7 H7 O3 S)'
_chemical_formula_sum 'C28 H32 N2 O8 S2'
_chemical_formula_weight 588.68
_chemical_name_systematic
;
 ?
;
_space_group_IT_number 15
_symmetry_cell_setting monoclinic
_symmetry_space_group_name_Hall '-C 2yc'
_symmetry_space_group_name_H-M 'C 1 2/c 1'
_atom_sites_solution_hydrogens geom
_atom_sites_solution_primary direct
_atom_sites_solution_secondary difmap
_audit_creation_method SHELXL-97
_cell_angle_alpha 90.000(5)
_cell_angle_beta 101.570(5)
_cell_angle_gamma 90.000(5)
_cell_formula_units_Z 4
_cell_length_a 21.814(5)
_cell_length_b 5.665(5)
_cell_length_c 23.078(5)
_cell_measurement_reflns_used 2467
_cell_measurement_temperature 293(2)
_cell_measurement_theta_max 66.58
_cell_measurement_theta_min 3.98
_cell_volume 2794(3)
_computing_structure_refinement 'SHELXL-97 (Sheldrick, 2008)'
_diffrn_ambient_temperature 293(2)
_diffrn_measured_fraction_theta_full 0.997
_diffrn_measured_fraction_theta_max 0.997
_diffrn_measurement_device_type 'Bruker APEX-II CCD'
_diffrn_measurement_method '\f and \w scans'
_diffrn_radiation_monochromator graphite
_diffrn_radiation_source 'fine-focus sealed tube'
_diffrn_radiation_type CuK\a
_diffrn_radiation_wavelength 1.54184
_diffrn_reflns_av_R_equivalents 0.0880
_diffrn_reflns_av_sigmaI/netI 0.0590
_diffrn_reflns_limit_h_max 25
_diffrn_reflns_limit_h_min -25
_diffrn_reflns_limit_k_max 6
_diffrn_reflns_limit_k_min -6
_diffrn_reflns_limit_l_max 24
_diffrn_reflns_limit_l_min -27
_diffrn_reflns_number 14085
_diffrn_reflns_theta_full 66.58
_diffrn_reflns_theta_max 66.58
_diffrn_reflns_theta_min 3.91
_exptl_absorpt_coefficient_mu 2.184
_exptl_absorpt_correction_T_max 0.6817
_exptl_absorpt_correction_T_min 0.6222
_exptl_absorpt_correction_type multi-scan
_exptl_absorpt_process_details sadabs
_exptl_crystal_colour yellow
_exptl_crystal_density_diffrn 1.399
_exptl_crystal_density_method 'not measured'
_exptl_crystal_description block
_exptl_crystal_F_000 1240
_exptl_crystal_size_max 0.24
_exptl_crystal_size_mid 0.20
_exptl_crystal_size_min 0.19
_refine_diff_density_max 0.339
_refine_diff_density_min -0.328
_refine_diff_density_rms 0.085
_refine_ls_extinction_method none
_refine_ls_goodness_of_fit_ref 1.069
_refine_ls_hydrogen_treatment mixed
_refine_ls_matrix_type full
_refine_ls_number_parameters 181
_refine_ls_number_reflns 2467
_refine_ls_number_restraints 0
_refine_ls_restrained_S_all 1.069
_refine_ls_R_factor_all 0.0920
_refine_ls_R_factor_gt 0.0655
_refine_ls_shift/su_max 0.000
_refine_ls_shift/su_mean 0.000
_refine_ls_structure_factor_coef Fsqd
_refine_ls_weighting_details 'calc w=1/[\s^2^(Fo^2^)+(0.0000P)^2^+22.1807P] where P=(Fo^2^+2Fc^2^)/3'
_refine_ls_weighting_scheme calc
_refine_ls_wR_factor_gt 0.1200
_refine_ls_wR_factor_ref 0.1301
_reflns_number_gt 1914
_reflns_number_total 2467
_reflns_threshold_expression >2\s(I)
_cod_data_source_file ja6b08815_si_002.cif
_cod_data_source_block PTSA-BD-OMe2
_cod_depositor_comments 'Adding full bibliography for 4125492--4125502.cif.'
_cod_original_sg_symbol_H-M 'C 2/c'
_cod_database_code 4125499

loop_
_symmetry_equiv_pos_as_xyz
'x, y, z'
'-x, y, -z+1/2'
'x+1/2, y+1/2, z'
'-x+1/2, y+1/2, -z+1/2'
'-x, -y, -z'
'x, -y, z-1/2'
'-x+1/2, -y+1/2, -z'
'x+1/2, -y+1/2, z-1/2'

loop_
_atom_site_label
_atom_site_type_symbol
_atom_site_fract_x
_atom_site_fract_y
_atom_site_fract_z
_atom_site_U_iso_or_equiv
_atom_site_adp_type
_atom_site_occupancy
_atom_site_symmetry_multiplicity
_atom_site_calc_flag
_atom_site_refinement_flags
C1 C 0.09159(19) 0.2553(9) 0.28953(18) 0.0312(11) Uani 1 1 d .
H1A H 0.0722 0.1032 0.2821 0.047 Uiso 1 1 calc R
H1B H 0.0598 0.3746 0.2863 0.047 Uiso 1 1 calc R
H1C H 0.1170 0.2580 0.3286 0.047 Uiso 1 1 calc R
C2 C 0.13192(18) 0.3024(7) 0.24492(16) 0.0208(9) Uani 1 1 d .
C3 C 0.16523(18) 0.5107(7) 0.24588(16) 0.0216(9) Uani 1 1 d .
H3 H 0.1627 0.6231 0.2747 0.026 Uiso 1 1 calc R
C4 C 0.20221(17) 0.5552(7) 0.20482(15) 0.0197(8) Uani 1 1 d .
H4 H 0.2242 0.6963 0.2061 0.024 Uiso 1 1 calc R
C5 C 0.20634(17) 0.3878(7) 0.16162(15) 0.0165(8) Uani 1 1 d .
C6 C 0.17476(18) 0.1758(7) 0.16059(16) 0.0202(9) Uani 1 1 d .
H6 H 0.1783 0.0619 0.1324 0.024 Uiso 1 1 calc R
C7 C 0.13770(18) 0.1343(7) 0.20197(16) 0.0206(9) Uani 1 1 d .
H7 H 0.1163 -0.0081 0.2011 0.025 Uiso 1 1 calc R
C8 C 0.12018(17) 0.6547(7) -0.03991(15) 0.0146(8) Uani 1 1 d .
C9 C 0.13499(17) 0.8496(7) -0.00446(16) 0.0190(9) Uani 1 1 d .
H9 H 0.1767 0.8895 0.0093 0.023 Uiso 1 1 calc R
C10 C 0.08844(17) 0.9865(7) 0.01089(16) 0.0214(9) Uani 1 1 d .
H10 H 0.0991 1.1180 0.0349 0.026 Uiso 1 1 calc R
C11 C 0.02558(16) 0.9303(7) -0.00923(15) 0.0166(8) Uani 1 1 d .
C12 C 0.01108(17) 0.7355(7) -0.04674(15) 0.0170(8) Uani 1 1 d .
H12 H -0.0306 0.6983 -0.0619 0.020 Uiso 1 1 calc R
C13 C 0.05824(17) 0.5968(6) -0.06168(15) 0.0154(8) Uani 1 1 d .
C14 C -0.01335(18) 0.3513(8) -0.12827(19) 0.0280(10) Uani 1 1 d .
H14A H -0.0130 0.2114 -0.1516 0.042 Uiso 1 1 calc R
H14B H -0.0292 0.4812 -0.1536 0.042 Uiso 1 1 calc R
H14C H -0.0396 0.3266 -0.1001 0.042 Uiso 1 1 calc R
N1 N 0.17020(14) 0.5087(5) -0.05390(13) 0.0164(7) Uani 1 1 d .
H1D H 0.1537 0.3897 -0.0771 0.025 Uiso 1 1 calc R
H1E H 0.1932 0.4516 -0.0206 0.025 Uiso 1 1 calc R
H1F H 0.1942 0.5955 -0.0726 0.025 Uiso 1 1 calc R
O1 O 0.31578(12) 0.3558(5) 0.13249(11) 0.0201(6) Uani 1 1 d .
O2 O 0.25184(13) 0.6996(5) 0.10044(11) 0.0225(6) Uani 1 1 d .
O3 O 0.22336(12) 0.3179(5) 0.05539(10) 0.0199(6) Uani 1 1 d .
O4 O 0.04894(12) 0.4033(5) -0.09770(11) 0.0228(6) Uani 1 1 d .
S1 S 0.25319(4) 0.44478(17) 0.10872(4) 0.0162(2) Uani 1 1 d .

loop_
_atom_site_aniso_label
_atom_site_aniso_U_11
_atom_site_aniso_U_22
_atom_site_aniso_U_33
_atom_site_aniso_U_23
_atom_site_aniso_U_13
_atom_site_aniso_U_12
C1 0.024(2) 0.043(3) 0.028(2) 0.009(2) 0.0080(19) 0.003(2)
C2 0.021(2) 0.028(2) 0.0140(18) 0.0068(17) 0.0053(16) 0.0080(18)
C3 0.027(2) 0.023(2) 0.0150(18) -0.0026(16) 0.0050(16) 0.0079(17)
C4 0.024(2) 0.018(2) 0.0168(18) -0.0031(17) 0.0023(15) -0.0012(18)
C5 0.020(2) 0.015(2) 0.0147(18) 0.0025(15) 0.0024(15) 0.0049(15)
C6 0.023(2) 0.020(2) 0.0171(19) -0.0037(17) 0.0031(16) 0.0015(17)
C7 0.019(2) 0.019(2) 0.023(2) 0.0042(16) 0.0043(16) -0.0012(16)
C8 0.0169(19) 0.016(2) 0.0121(17) 0.0031(15) 0.0058(14) 0.0047(15)
C9 0.0138(19) 0.023(2) 0.0196(19) -0.0050(17) 0.0014(15) -0.0020(16)
C10 0.019(2) 0.023(2) 0.0211(19) -0.0095(16) 0.0020(16) 0.0035(17)
C11 0.018(2) 0.020(2) 0.0121(17) 0.0007(16) 0.0035(15) 0.0017(17)
C12 0.014(2) 0.020(2) 0.0165(18) 0.0027(16) 0.0027(15) 0.0000(16)
C13 0.020(2) 0.010(2) 0.0165(18) 0.0012(15) 0.0054(15) 0.0005(15)
C14 0.020(2) 0.027(2) 0.035(2) -0.0097(19) 0.0000(18) -0.0039(18)
N1 0.0187(17) 0.0156(19) 0.0142(15) 0.0015(12) 0.0017(12) 0.0016(13)
O1 0.0222(15) 0.0193(15) 0.0193(13) 0.0000(11) 0.0057(11) 0.0053(11)
O2 0.0315(16) 0.0122(14) 0.0276(15) 0.0041(12) 0.0155(12) 0.0006(12)
O3 0.0251(15) 0.0214(15) 0.0143(13) -0.0013(11) 0.0065(11) 0.0034(12)
O4 0.0182(14) 0.0190(16) 0.0305(15) -0.0085(12) 0.0033(12) -0.0003(11)
S1 0.0217(5) 0.0136(5) 0.0141(4) 0.0000(4) 0.0056(3) 0.0032(4)

loop_
_atom_type_symbol
_atom_type_description
_atom_type_scat_dispersion_real
_atom_type_scat_dispersion_imag
_atom_type_scat_source
C C 0.0181 0.0091 'International Tables Vol C Tables 4.2.6.8 and 6.1.1.4'
H H 0.0000 0.0000 'International Tables Vol C Tables 4.2.6.8 and 6.1.1.4'
N N 0.0311 0.0180 'International Tables Vol C Tables 4.2.6.8 and 6.1.1.4'
O O 0.0492 0.0322 'International Tables Vol C Tables 4.2.6.8 and 6.1.1.4'
S S 0.3331 0.5567 'International Tables Vol C Tables 4.2.6.8 and 6.1.1.4'

loop_
_geom_angle_atom_site_label_1
_geom_angle_atom_site_label_2
_geom_angle_atom_site_label_3
_geom_angle
_geom_angle_site_symmetry_3
C2 C1 H1A 109.5 .
C2 C1 H1B 109.5 .
H1A C1 H1B 109.5 .
C2 C1 H1C 109.5 .
H1A C1 H1C 109.5 .
H1B C1 H1C 109.5 .
C3 C2 C7 118.1(4) .
C3 C2 C1 121.1(4) .
C7 C2 C1 120.8(4) .
C2 C3 C4 121.3(4) .
C2 C3 H3 119.3 .
C4 C3 H3 119.3 .
C3 C4 C5 119.8(4) .
C3 C4 H4 120.1 .
C5 C4 H4 120.1 .
C6 C5 C4 120.0(4) .
C6 C5 S1 120.0(3) .
C4 C5 S1 119.9(3) .
C5 C6 C7 119.5(4) .
C5 C6 H6 120.3 .
C7 C6 H6 120.3 .
C6 C7 C2 121.3(4) .
C6 C7 H7 119.4 .
C2 C7 H7 119.4 .
C9 C8 C13 120.2(3) .
C9 C8 N1 119.4(3) .
C13 C8 N1 120.4(3) .
C8 C9 C10 120.5(3) .
C8 C9 H9 119.7 .
C10 C9 H9 119.7 .
C9 C10 C11 120.8(4) .
C9 C10 H10 119.6 .
C11 C10 H10 119.6 .
C10 C11 C12 118.2(3) .
C10 C11 C11 121.6(4) 5_575
C12 C11 C11 120.2(4) 5_575
C13 C12 C11 120.8(3) .
C13 C12 H12 119.6 .
C11 C12 H12 119.6 .
O4 C13 C8 115.2(3) .
O4 C13 C12 125.2(3) .
C8 C13 C12 119.5(3) .
O4 C14 H14A 109.5 .
O4 C14 H14B 109.5 .
H14A C14 H14B 109.5 .
O4 C14 H14C 109.5 .
H14A C14 H14C 109.5 .
H14B C14 H14C 109.5 .
C8 N1 H1D 109.5 .
C8 N1 H1E 109.5 .
H1D N1 H1E 109.5 .
C8 N1 H1F 109.5 .
H1D N1 H1F 109.5 .
H1E N1 H1F 109.5 .
C13 O4 C14 118.4(3) .
O1 S1 O2 112.68(17) .
O1 S1 O3 111.88(16) .
O2 S1 O3 112.56(16) .
O1 S1 C5 107.72(16) .
O2 S1 C5 105.77(17) .
O3 S1 C5 105.66(16) .

loop_
_geom_bond_atom_site_label_1
_geom_bond_atom_site_label_2
_geom_bond_distance
_geom_bond_site_symmetry_2
C1 C2 1.506(5) .
C1 H1A 0.9600 .
C1 H1B 0.9600 .
C1 H1C 0.9600 .
C2 C3 1.383(6) .
C2 C7 1.399(6) .
C3 C4 1.385(5) .
C3 H3 0.9300 .
C4 C5 1.392(5) .
C4 H4 0.9300 .
C5 C6 1.382(5) .
C5 S1 1.772(4) .
C6 C7 1.390(5) .
C6 H6 0.9300 .
C7 H7 0.9300 .
C8 C9 1.374(5) .
C8 C13 1.383(5) .
C8 N1 1.456(4) .
C9 C10 1.379(5) .
C9 H9 0.9300 .
C10 C11 1.393(5) .
C10 H10 0.9300 .
C11 C12 1.399(5) .
C11 C11 1.497(7) 5_575
C12 C13 1.392(5) .
C12 H12 0.9300 .
C13 O4 1.366(4) .
C14 O4 1.430(4) .
C14 H14A 0.9600 .
C14 H14B 0.9600 .
C14 H14C 0.9600 .
N1 H1D 0.8900 .
N1 H1E 0.8900 .
N1 H1F 0.8900 .
O1 S1 1.456(3) .
O2 S1 1.456(3) .
O3 S1 1.461(3) .

loop_
_geom_torsion_atom_site_label_1
_geom_torsion_atom_site_label_2
_geom_torsion_atom_site_label_3
_geom_torsion_atom_site_label_4
_geom_torsion
_geom_torsion_site_symmetry_1
_geom_torsion_site_symmetry_4
C7 C2 C3 C4 1.4(6) . .
C1 C2 C3 C4 -179.8(4) . .
C2 C3 C4 C5 -0.1(6) . .
C3 C4 C5 C6 -1.5(5) . .
C3 C4 C5 S1 179.6(3) . .
C4 C5 C6 C7 1.7(5) . .
S1 C5 C6 C7 -179.4(3) . .
C5 C6 C7 C2 -0.3(6) . .
C3 C2 C7 C6 -1.2(6) . .
C1 C2 C7 C6 180.0(4) . .
C13 C8 C9 C10 1.4(6) . .
N1 C8 C9 C10 -178.0(3) . .
C8 C9 C10 C11 0.0(6) . .
C9 C10 C11 C12 -1.8(6) . .
C9 C10 C11 C11 177.0(4) . 5_575
C10 C11 C12 C13 2.4(5) . .
C11 C11 C12 C13 -176.5(4) 5_575 .
C9 C8 C13 O4 178.3(3) . .
N1 C8 C13 O4 -2.2(5) . .
C9 C8 C13 C12 -0.9(5) . .
N1 C8 C13 C12 178.6(3) . .
C11 C12 C13 O4 179.8(3) . .
C11 C12 C13 C8 -1.1(5) . .
C8 C13 O4 C14 -171.6(3) . .
C12 C13 O4 C14 7.5(5) . .
C6 C5 S1 O1 -88.6(3) . .
C4 C5 S1 O1 90.3(3) . .
C6 C5 S1 O2 150.7(3) . .
C4 C5 S1 O2 -30.4(3) . .
C6 C5 S1 O3 31.1(3) . .
C4 C5 S1 O3 -149.9(3) . .
